data_2311529
loop_
_publ_author_name
'Jotani, Mukesh M.'
'Yeo, Chien Ing'
'Tiekink, Edward R. T.'

_publ_section_title
;
 A new monoclinic polymorph of
 <i>N</i>-(3-methyl-phen-yl)eth-oxy-carbo-thio-amide: crystal structure
 and Hirshfeld surface analysis.
;
_journal_coeditor_code HB7715
_journal_issue 'Pt 12'
_journal_name_full 'Acta crystallographica. Section E, Crystallographic communications'
_journal_page_first 1889
_journal_page_last 1897
_journal_paper_doi 10.1107/S2056989017016280
_journal_volume 73
_journal_year 2017
_chemical_formula_iupac 'C10 H13 N O S'
_chemical_formula_moiety 'C10 H13 N O S'
_chemical_formula_sum 'C10 H13 N O S'
_chemical_formula_weight 195.27
_chemical_name_systematic
;
<i>N</i>-(3-Methylphenyl)ethoxycarbothioamide
;
_space_group_crystal_system monoclinic
_space_group_IT_number 14
_space_group_name_Hall '-P 2ybc'
_space_group_name_H-M_alt 'P 1 21/c 1'
_audit_creation_method SHELXL-2014/7
_cell_angle_alpha 90
_cell_angle_beta 91.727(3)
_cell_angle_gamma 90
_cell_formula_units_Z 8
_cell_length_a 14.3999(5)
_cell_length_b 7.0388(3)
_cell_length_c 19.9725(7)
_cell_measurement_reflns_used 6144
_cell_measurement_temperature 100(2)
_cell_measurement_theta_max 27.4994
_cell_measurement_theta_min 2.4429
_cell_volume 2023.45(13)
_computing_cell_refinement
;
CrysAlis PRO (Agilent, 2011)
;
_computing_data_collection
;
CrysAlis PRO (Agilent, 2011)
;
_computing_data_reduction
;
CrysAlis PRO (Agilent, 2011)
;
_computing_molecular_graphics
;
ORTEP-3 for Windows (Farrugia, 2012), <i>QMol</i> (Gans & Shalloway,
2001) and
DIAMOND (Brandenburg, 2006)
;
_computing_publication_material
;
publCIF (Westrip, 2010)
;
_computing_structure_refinement
;
SHELXL2014 (Sheldrick, 2015)
;
_computing_structure_solution
;
SHELXS97 (Sheldrick, 2008)
;
_diffrn_ambient_temperature 100(2)
_diffrn_detector_area_resol_mean 10.4041
_diffrn_measured_fraction_theta_full 0.999
_diffrn_measured_fraction_theta_max 0.981
_diffrn_measurement_device_type 'Agilent SuperNova, Dual, Mo at zero, Atlas'
_diffrn_measurement_method '\w scan'
_diffrn_radiation_monochromator mirror
_diffrn_radiation_source 'SuperNova (Mo) X-ray Source'
_diffrn_radiation_type MoK\a
_diffrn_radiation_wavelength 0.71073
_diffrn_reflns_av_R_equivalents 0.0395
_diffrn_reflns_limit_h_max 18
_diffrn_reflns_limit_h_min -18
_diffrn_reflns_limit_k_max 9
_diffrn_reflns_limit_k_min -9
_diffrn_reflns_limit_l_max 25
_diffrn_reflns_limit_l_min -18
_diffrn_reflns_number 15588
_diffrn_reflns_theta_full 25.242
_diffrn_reflns_theta_max 27.560
_diffrn_reflns_theta_min 2.448
_diffrn_standards_decay_% 0
_diffrn_standards_interval_count 0
_diffrn_standards_interval_time 0
_diffrn_standards_number 0
_exptl_absorpt_coefficient_mu 0.280
_exptl_absorpt_correction_T_max 1.00000
_exptl_absorpt_correction_T_min 0.66148
_exptl_absorpt_correction_type multi-scan
_exptl_absorpt_process_details
;
(CrysAlis PRO; Agilent, 2011)
;
_exptl_crystal_colour colourless
_exptl_crystal_density_diffrn 1.282
_exptl_crystal_description slab
_exptl_crystal_F_000 832
_exptl_crystal_size_max 0.200
_exptl_crystal_size_mid 0.200
_exptl_crystal_size_min 0.050
_refine_diff_density_max 0.721
_refine_diff_density_min -0.239
_refine_ls_extinction_method none
_refine_ls_goodness_of_fit_ref 1.034
_refine_ls_hydrogen_treatment mixed
_refine_ls_matrix_type full
_refine_ls_number_parameters 245
_refine_ls_number_reflns 4577
_refine_ls_number_restraints 2
_refine_ls_restrained_S_all 1.034
_refine_ls_R_factor_all 0.0666
_refine_ls_R_factor_gt 0.0473
_refine_ls_shift/su_max 0.001
_refine_ls_shift/su_mean 0.000
_refine_ls_structure_factor_coef Fsqd
_refine_ls_weighting_details 'w=1/[\s^2^(Fo^2^)+(0.0629P)^2^+0.8006P] where P=(Fo^2^+2Fc^2^)/3'
_refine_ls_weighting_scheme calc
_refine_ls_wR_factor_gt 0.1147
_refine_ls_wR_factor_ref 0.1247
_reflns_number_gt 3514
_reflns_number_total 4577
_reflns_threshold_expression 'I > 2\s(I)'
_cod_data_source_file hb7715sup1.cif
_cod_data_source_block I
_cod_original_sg_symbol_H-M 'P 21/c'
_cod_database_code 2311529
_shelx_space_group_comment
;
The symmetry employed for this shelxl refinement is uniquely defined
by the following loop, which should always be used as a source of
symmetry information in preference to the above space-group names.
They are only intended as comments.
;
_shelx_estimated_absorpt_t_min 0.946
_shelx_estimated_absorpt_t_max 0.986

loop_
_space_group_symop_operation_xyz
'x, y, z'
'-x, y+1/2, -z+1/2'
'-x, -y, -z'
'x, -y-1/2, z-1/2'

loop_
_atom_site_type_symbol
_atom_site_label
_atom_site_fract_x
_atom_site_fract_y
_atom_site_fract_z
_atom_site_U_iso_or_equiv
_atom_site_adp_type
_atom_site_calc_flag
_atom_site_occupancy
S S1 0.63595(3) 0.62560(8) 0.29847(2) 0.02560(15) Uani d 1
O O1 0.48087(9) 0.6728(2) 0.36508(7) 0.0205(3) Uani d 1
N N1 0.61175(11) 0.6959(2) 0.42674(8) 0.0176(3) Uani d 1
H H1N 0.6720(7) 0.683(3) 0.4295(11) 0.021 Uiso d 1
C C1 0.57256(13) 0.6663(3) 0.36605(10) 0.0183(4) Uani d 1
C C2 0.57411(12) 0.7410(3) 0.48972(9) 0.0157(4) Uani d 1
C C3 0.63901(13) 0.7851(3) 0.54059(10) 0.0198(4) Uani d 1
H H3 0.7035 0.7828 0.5318 0.024 Uiso calc 1
C C4 0.60988(14) 0.8320(3) 0.60359(10) 0.0224(4) Uani d 1
H H4 0.6545 0.8604 0.6382 0.027 Uiso calc 1
C C5 0.51590(14) 0.8380(3) 0.61691(10) 0.0214(4) Uani d 1
H H5 0.4963 0.8719 0.6603 0.026 Uiso calc 1
C C6 0.45044(13) 0.7944(3) 0.56662(10) 0.0189(4) Uani d 1
C C7 0.47948(13) 0.7455(3) 0.50316(10) 0.0185(4) Uani d 1
H H7 0.4349 0.7151 0.4688 0.022 Uiso calc 1
C C8 0.34802(13) 0.8043(3) 0.58036(11) 0.0258(5) Uani d 1
H H8A 0.3157 0.6989 0.5576 0.039 Uiso calc 1
H H8B 0.3227 0.9252 0.5637 0.039 Uiso calc 1
H H8C 0.3391 0.7952 0.6287 0.039 Uiso calc 1
C C9 0.43042(14) 0.6465(3) 0.30146(10) 0.0250(5) Uani d 1
H H9A 0.4433 0.5193 0.2827 0.030 Uiso calc 1
H H9B 0.4489 0.7440 0.2687 0.030 Uiso calc 1
C C10 0.33069(15) 0.6655(4) 0.31611(12) 0.0334(5) Uani d 1
H H10A 0.2934 0.6493 0.2747 0.050 Uiso calc 1
H H10B 0.3192 0.7917 0.3349 0.050 Uiso calc 1
H H10C 0.3135 0.5680 0.3485 0.050 Uiso calc 1
S S11 0.85195(3) 0.66025(9) 0.45041(2) 0.02577(15) Uani d 1
O O11 0.99877(9) 0.7448(2) 0.37829(6) 0.0192(3) Uani d 1
N N11 0.86976(10) 0.6753(2) 0.31952(8) 0.0175(3) Uani d 1
H H11N 0.8103(7) 0.652(3) 0.3174(11) 0.021 Uiso d 1
C C11 0.91055(13) 0.6951(3) 0.38026(10) 0.0185(4) Uani d 1
C C12 0.90609(12) 0.7096(3) 0.25516(9) 0.0156(4) Uani d 1
C C13 0.84323(12) 0.7751(3) 0.20604(9) 0.0179(4) Uani d 1
H H13 0.7802 0.7967 0.2165 0.021 Uiso calc 1
C C14 0.87304(13) 0.8082(3) 0.14206(9) 0.0193(4) Uani d 1
H H14 0.8303 0.8523 0.1084 0.023 Uiso calc 1
C C15 0.96520(13) 0.7774(3) 0.12656(9) 0.0192(4) Uani d 1
H H15 0.9854 0.8019 0.0825 0.023 Uiso calc 1
C C16 1.02797(13) 0.7108(3) 0.17527(10) 0.0177(4) Uani d 1
C C17 0.99808(13) 0.6749(3) 0.23923(9) 0.0176(4) Uani d 1
H H17 1.0404 0.6265 0.2724 0.021 Uiso calc 1
C C18 1.12821(13) 0.6769(3) 0.15808(10) 0.0245(5) Uani d 1
H H18A 1.1566 0.5877 0.1904 0.037 Uiso calc 1
H H18B 1.1622 0.7975 0.1599 0.037 Uiso calc 1
H H18C 1.1308 0.6234 0.1129 0.037 Uiso calc 1
C C19 1.05091(14) 0.7744(3) 0.44091(10) 0.0256(5) Uani d 1
H H19A 1.0493 0.6584 0.4689 0.031 Uiso calc 1
H H19B 1.0238 0.8806 0.4663 0.031 Uiso calc 1
C C20 1.14753(15) 0.8193(4) 0.42346(12) 0.0349(5) Uani d 1
H H20A 1.1840 0.8490 0.4643 0.052 Uiso calc 1
H H20B 1.1477 0.9291 0.3933 0.052 Uiso calc 1
H H20C 1.1750 0.7096 0.4012 0.052 Uiso calc 1

loop_
_atom_site_aniso_label
_atom_site_aniso_U_11
_atom_site_aniso_U_22
_atom_site_aniso_U_33
_atom_site_aniso_U_12
_atom_site_aniso_U_13
_atom_site_aniso_U_23
S1 0.0230(3) 0.0401(3) 0.0140(3) -0.0017(2) 0.00422(18) -0.0020(2)
O1 0.0190(7) 0.0284(8) 0.0141(7) 0.0011(6) -0.0009(5) -0.0020(6)
N1 0.0155(7) 0.0236(9) 0.0139(8) 0.0005(7) 0.0022(6) -0.0005(7)
C1 0.0200(9) 0.0174(10) 0.0176(10) -0.0011(8) 0.0017(7) 0.0017(8)
C2 0.0211(9) 0.0129(9) 0.0132(9) 0.0008(7) 0.0039(7) 0.0011(7)
C3 0.0182(9) 0.0233(11) 0.0178(10) 0.0014(8) 0.0019(7) 0.0004(8)
C4 0.0251(10) 0.0262(11) 0.0157(10) -0.0002(9) -0.0014(8) -0.0010(8)
C5 0.0279(10) 0.0234(11) 0.0133(9) 0.0026(8) 0.0052(7) -0.0009(8)
C6 0.0205(9) 0.0181(10) 0.0184(10) -0.0003(8) 0.0052(7) 0.0035(8)
C7 0.0199(9) 0.0203(10) 0.0154(10) -0.0016(8) 0.0014(7) 0.0020(8)
C8 0.0226(10) 0.0331(12) 0.0221(11) 0.0014(9) 0.0077(8) 0.0024(9)
C9 0.0254(10) 0.0337(12) 0.0155(10) -0.0020(9) -0.0057(8) -0.0002(9)
C10 0.0267(11) 0.0404(14) 0.0329(13) -0.0041(10) -0.0037(9) -0.0003(11)
S11 0.0225(3) 0.0423(3) 0.0127(3) 0.0072(2) 0.00474(18) 0.0035(2)
O11 0.0203(7) 0.0236(8) 0.0137(7) 0.0012(6) -0.0003(5) -0.0007(6)
N11 0.0147(7) 0.0238(9) 0.0141(8) 0.0025(7) 0.0027(6) 0.0016(7)
C11 0.0200(9) 0.0200(10) 0.0155(9) 0.0075(8) 0.0027(7) 0.0009(8)
C12 0.0196(9) 0.0152(9) 0.0121(9) -0.0005(7) 0.0031(7) 0.0003(7)
C13 0.0154(9) 0.0225(10) 0.0158(10) -0.0017(8) 0.0006(7) -0.0010(8)
C14 0.0219(9) 0.0217(10) 0.0141(9) -0.0031(8) -0.0032(7) 0.0010(8)
C15 0.0242(10) 0.0225(10) 0.0110(9) -0.0033(8) 0.0030(7) 0.0001(8)
C16 0.0198(9) 0.0161(9) 0.0175(10) -0.0014(8) 0.0042(7) -0.0007(8)
C17 0.0201(9) 0.0165(9) 0.0162(10) 0.0029(8) 0.0010(7) 0.0010(8)
C18 0.0236(10) 0.0286(12) 0.0217(11) 0.0038(9) 0.0090(8) 0.0029(9)
C19 0.0265(10) 0.0323(12) 0.0176(10) 0.0042(9) -0.0044(8) -0.0055(9)
C20 0.0302(12) 0.0359(14) 0.0382(14) -0.0012(10) -0.0047(10) -0.0008(11)

loop_
_atom_type_symbol
_atom_type_description
_atom_type_scat_dispersion_real
_atom_type_scat_dispersion_imag
_atom_type_scat_source
C C 0.0033 0.0016 'International Tables Vol C Tables 4.2.6.8 and 6.1.1.4'
H H 0.0000 0.0000 'International Tables Vol C Tables 4.2.6.8 and 6.1.1.4'
N N 0.0061 0.0033 'International Tables Vol C Tables 4.2.6.8 and 6.1.1.4'
O O 0.0106 0.0060 'International Tables Vol C Tables 4.2.6.8 and 6.1.1.4'
S S 0.1246 0.1234 'International Tables Vol C Tables 4.2.6.8 and 6.1.1.4'

loop_
_geom_angle_atom_site_label_1
_geom_angle_atom_site_label_2
_geom_angle_atom_site_label_3
_geom_angle
C1 O1 C9 118.72(15)
C1 N1 C2 132.48(16)
C1 N1 H1N 115.6(15)
C2 N1 H1N 111.9(15)
O1 C1 N1 113.71(16)
O1 C1 S1 124.23(14)
N1 C1 S1 122.06(14)
C3 C2 C7 119.42(17)
C3 C2 N1 115.45(16)
C7 C2 N1 125.13(17)
C4 C3 C2 120.17(17)
C4 C3 H3 119.9
C2 C3 H3 119.9
C3 C4 C5 120.51(18)
C3 C4 H4 119.7
C5 C4 H4 119.7
C4 C5 C6 119.90(18)
C4 C5 H5 120.0
C6 C5 H5 120.0
C7 C6 C5 119.81(17)
C7 C6 C8 119.97(18)
C5 C6 C8 120.21(17)
C6 C7 C2 120.18(18)
C6 C7 H7 119.9
C2 C7 H7 119.9
C6 C8 H8A 109.5
C6 C8 H8B 109.5
H8A C8 H8B 109.5
C6 C8 H8C 109.5
H8A C8 H8C 109.5
H8B C8 H8C 109.5
O1 C9 C10 106.11(17)
O1 C9 H9A 110.5
C10 C9 H9A 110.5
O1 C9 H9B 110.5
C10 C9 H9B 110.5
H9A C9 H9B 108.7
C9 C10 H10A 109.5
C9 C10 H10B 109.5
H10A C10 H10B 109.5
C9 C10 H10C 109.5
H10A C10 H10C 109.5
H10B C10 H10C 109.5
C11 O11 C19 119.01(15)
C11 N11 C12 129.60(16)
C11 N11 H11N 117.9(15)
C12 N11 H11N 112.0(15)
O11 C11 N11 113.39(16)
O11 C11 S11 125.00(15)
N11 C11 S11 121.61(15)
C13 C12 C17 119.95(17)
C13 C12 N11 116.33(16)
C17 C12 N11 123.68(17)
C14 C13 C12 119.62(17)
C14 C13 H13 120.2
C12 C13 H13 120.2
C13 C14 C15 120.40(17)
C13 C14 H14 119.8
C15 C14 H14 119.8
C14 C15 C16 120.16(17)
C14 C15 H15 119.9
C16 C15 H15 119.9
C17 C16 C15 119.61(17)
C17 C16 C18 120.42(18)
C15 C16 C18 119.96(17)
C16 C17 C12 120.22(18)
C16 C17 H17 119.9
C12 C17 H17 119.9
C16 C18 H18A 109.5
C16 C18 H18B 109.5
H18A C18 H18B 109.5
C16 C18 H18C 109.5
H18A C18 H18C 109.5
H18B C18 H18C 109.5
O11 C19 C20 107.04(17)
O11 C19 H19A 110.3
C20 C19 H19A 110.3
O11 C19 H19B 110.3
C20 C19 H19B 110.3
H19A C19 H19B 108.6
C19 C20 H20A 109.5
C19 C20 H20B 109.5
H20A C20 H20B 109.5
C19 C20 H20C 109.5
H20A C20 H20C 109.5
H20B C20 H20C 109.5

loop_
_geom_bond_atom_site_label_1
_geom_bond_atom_site_label_2
_geom_bond_distance
S1 C1 1.6768(19)
O1 C1 1.321(2)
O1 C9 1.457(2)
N1 C1 1.338(2)
N1 C2 1.421(2)
N1 H1N 0.872(9)
C2 C3 1.394(3)
C2 C7 1.397(2)
C3 C4 1.378(3)
C3 H3 0.9500
C4 C5 1.388(3)
C4 H4 0.9500
C5 C6 1.391(3)
C5 H5 0.9500
C6 C7 1.390(3)
C6 C8 1.510(3)
C7 H7 0.9500
C8 H8A 0.9800
C8 H8B 0.9800
C8 H8C 0.9800
C9 C10 1.480(3)
C9 H9A 0.9900
C9 H9B 0.9900
C10 H10A 0.9800
C10 H10B 0.9800
C10 H10C 0.9800
S11 C11 1.6752(19)
O11 C11 1.319(2)
O11 C19 1.454(2)
N11 C11 1.339(2)
N11 C12 1.423(2)
N11 H11N 0.872(9)
C12 C13 1.393(3)
C12 C17 1.393(2)
C13 C14 1.380(3)
C13 H13 0.9500
C14 C15 1.389(3)
C14 H14 0.9500
C15 C16 1.389(3)
C15 H15 0.9500
C16 C17 1.383(3)
C16 C18 1.513(2)
C17 H17 0.9500
C18 H18A 0.9800
C18 H18B 0.9800
C18 H18C 0.9800
C19 C20 1.479(3)
C19 H19A 0.9900
C19 H19B 0.9900
C20 H20A 0.9800
C20 H20B 0.9800
C20 H20C 0.9800

loop_
_geom_hbond_atom_site_label_D
_geom_hbond_atom_site_label_H
_geom_hbond_atom_site_label_A
_geom_hbond_site_symmetry_A
_geom_hbond_distance_DH
_geom_hbond_distance_HA
_geom_hbond_distance_DA
_geom_hbond_angle_DHA
N1 H1N S11 . 0.872(10) 2.617(11) 3.4859(16) 173.9(18)
N11 H11N S1 . 0.872(11) 2.535(11) 3.3985(15) 171.2(19)
C3 H3 S11 . 0.95 2.86 3.708(2) 150
C13 H13 S1 . 0.95 2.94 3.7090(19) 139
C17 H17 Cg1 2_745 0.95 2.82 3.471(2) 127

loop_
_geom_torsion_atom_site_label_1
_geom_torsion_atom_site_label_2
_geom_torsion_atom_site_label_3
_geom_torsion_atom_site_label_4
_geom_torsion
C9 O1 C1 N1 178.80(17)
C9 O1 C1 S1 -1.1(3)
C2 N1 C1 O1 -3.2(3)
C2 N1 C1 S1 176.68(16)
C1 N1 C2 C3 -172.1(2)
C1 N1 C2 C7 7.3(3)
C7 C2 C3 C4 0.2(3)
N1 C2 C3 C4 179.66(18)
C2 C3 C4 C5 -0.7(3)
C3 C4 C5 C6 0.7(3)
C4 C5 C6 C7 -0.2(3)
C4 C5 C6 C8 -178.83(19)
C5 C6 C7 C2 -0.3(3)
C8 C6 C7 C2 178.33(18)
C3 C2 C7 C6 0.3(3)
N1 C2 C7 C6 -179.08(18)
C1 O1 C9 C10 -178.76(17)
C19 O11 C11 N11 178.92(17)
C19 O11 C11 S11 -0.6(3)
C12 N11 C11 O11 -3.8(3)
C12 N11 C11 S11 175.77(16)
C11 N11 C12 C13 -147.0(2)
C11 N11 C12 C17 35.4(3)
C17 C12 C13 C14 -1.1(3)
N11 C12 C13 C14 -178.82(17)
C12 C13 C14 C15 -0.3(3)
C13 C14 C15 C16 0.7(3)
C14 C15 C16 C17 0.1(3)
C14 C15 C16 C18 179.80(18)
C15 C16 C17 C12 -1.5(3)
C18 C16 C17 C12 178.84(18)
C13 C12 C17 C16 2.0(3)
N11 C12 C17 C16 179.53(17)
C11 O11 C19 C20 177.42(18)
